data_7047721
loop_
_publ_author_name
'Vr\'ablov\'a, Anna'
'\<Cern\'ak, Juraj'
'Rajn\'ak, Cyril'
'Dlh\'a\<n, \<Lubor'
'Tom\'as, Milagros'
'Falvello, Larry R.'
'Bo\<ca, Roman'

_publ_section_title
;
 Exceptionally slow magnetic relaxation in cobalt(ii) benzoate trihydrate.
;
_journal_issue 43
_journal_name_full 'Dalton transactions (Cambridge, England : 2003)'
_journal_page_first 15523
_journal_page_last 15529
_journal_paper_doi 10.1039/c8dt03610a
_journal_volume 47
_journal_year 2018
_chemical_formula_moiety 'C7 H9 Co O4, C7 H5 O2, H2 O'
_chemical_formula_sum 'C14 H16 Co O7'
_chemical_formula_weight 355.20
_chemical_name_systematic 'cobalt(II) benzoate trihydrate'
_space_group_crystal_system monoclinic
_space_group_IT_number 15
_space_group_name_Hall '-I 2ya'
_space_group_name_H-M_alt 'I 1 2/a 1'
_symmetry_space_group_name_Hall '-I 2ya'
_symmetry_space_group_name_H-M 'I 1 2/a 1'
_atom_sites_solution_hydrogens mixed
_atom_sites_solution_primary direct
_audit_creation_method SHELXL-2016/6
_audit_update_record
;
2017-03-06 deposited with the CCDC.
2018-10-05 downloaded from the CCDC.
;
_cell_angle_alpha 90
_cell_angle_beta 95.703(7)
_cell_angle_gamma 90
_cell_formula_units_Z 4
_cell_length_a 6.2318(4)
_cell_length_b 34.130(3)
_cell_length_c 6.9115(4)
_cell_measurement_reflns_used 1719
_cell_measurement_temperature 173(1)
_cell_measurement_theta_max 28.1500
_cell_measurement_theta_min 3.0690
_cell_volume 1462.74(18)
_computing_cell_refinement 'CrysAlisPro 1.171.38.41 (Rigaku OD, 2015)'
_computing_data_collection 'CrysAlisPro 1.171.38.41 (Rigaku OD, 2015)'
_computing_data_reduction 'CrysAlisPro 1.171.38.41 (Rigaku OD, 2015)'
_computing_molecular_graphics
;
Brandenburg, K. (2007). <i>DIAMOND</i>. Crystal Impact GbR, Bonn, Germany.
;
_computing_publication_material 'SHELXL-2016/6 (Sheldrick, 2016)'
_computing_structure_refinement 'SHELXL-2016/6 (Sheldrick, 2016)'
_computing_structure_solution
;
SIR-92
Altomare, A., Cascarano, G., Giacovazzo, C., Guagliardi, A., Burla, M. C.,
Polidori, G. & Camalli, M. (1994). <i>J. Appl. Cryst.</i> <b>27</b>, 435.
;
_diffrn_ambient_temperature 173(1)
_diffrn_detector 'CCD plate'
_diffrn_detector_area_resol_mean 16.0655
_diffrn_detector_type Sapphire3
_diffrn_measured_fraction_theta_full 0.998
_diffrn_measured_fraction_theta_max 0.973
_diffrn_measurement_device 'four-circle diffractometer'
_diffrn_measurement_device_type 'Xcalibur, Sapphire3'
_diffrn_measurement_method '\w scans'
_diffrn_radiation_monochromator graphite
_diffrn_radiation_probe x-ray
_diffrn_radiation_type MoK\a
_diffrn_radiation_wavelength 0.71073
_diffrn_reflns_av_R_equivalents 0.0593
_diffrn_reflns_av_unetI/netI 0.0575
_diffrn_reflns_Laue_measured_fraction_full 0.998
_diffrn_reflns_Laue_measured_fraction_max 0.973
_diffrn_reflns_limit_h_max 8
_diffrn_reflns_limit_h_min -8
_diffrn_reflns_limit_k_max 42
_diffrn_reflns_limit_k_min -43
_diffrn_reflns_limit_l_max 8
_diffrn_reflns_limit_l_min -8
_diffrn_reflns_number 4782
_diffrn_reflns_point_group_measured_fraction_full 0.998
_diffrn_reflns_point_group_measured_fraction_max 0.973
_diffrn_reflns_theta_full 25.242
_diffrn_reflns_theta_max 27.498
_diffrn_reflns_theta_min 3.022
_diffrn_source 'fine-focus sealed X-ray tube'
_diffrn_source_type 'Enhance (Mo) X-ray Source'
_exptl_absorpt_coefficient_mu 1.206
_exptl_absorpt_correction_T_max 1.00000
_exptl_absorpt_correction_T_min 0.75973
_exptl_absorpt_correction_type multi-scan
_exptl_absorpt_process_details
;
CrysAlisPro 1.171.38.41 (Rigaku Oxford Diffraction, 2015)
Multi-scan absorption correction using spherical harmonics,
 implemented in SCALE3 ABSPACK scaling algorithm.
;
_exptl_crystal_colour 'pale pink'
_exptl_crystal_density_diffrn 1.613
_exptl_crystal_description irregular
_exptl_crystal_F_000 732
_exptl_crystal_preparation ', Magnetic properties'
_exptl_crystal_recrystallization_method 'Crystallization from mother liquer'
_exptl_crystal_size_max 0.134
_exptl_crystal_size_mid 0.084
_exptl_crystal_size_min 0.043
_refine_diff_density_max 0.871
_refine_diff_density_min -0.519
_refine_diff_density_rms 0.098
_refine_ls_extinction_method none
_refine_ls_goodness_of_fit_ref 1.044
_refine_ls_hydrogen_treatment mixed
_refine_ls_matrix_type full
_refine_ls_number_parameters 114
_refine_ls_number_reflns 1636
_refine_ls_number_restraints 0
_refine_ls_restrained_S_all 1.044
_refine_ls_R_factor_all 0.0558
_refine_ls_R_factor_gt 0.0426
_refine_ls_shift/su_max 0.000
_refine_ls_shift/su_mean 0.000
_refine_ls_structure_factor_coef Fsqd
_refine_ls_weighting_details 'w=1/[\s^2^(Fo^2^)+(0.0563P)^2^+0.0997P] where P=(Fo^2^+2Fc^2^)/3'
_refine_ls_weighting_scheme calc
_refine_ls_wR_factor_gt 0.0976
_refine_ls_wR_factor_ref 0.1056
_reflns_Friedel_coverage 0.000
_reflns_number_gt 1323
_reflns_number_total 1636
_reflns_threshold_expression 'I > 2\s(I)'
_cod_data_source_file c8dt03610a2.cif
_cod_data_source_block shelx
_cod_depositor_comments 'Adding full bibliography for 7047721.cif.'
_cod_original_cell_volume 1462.72(17)
_cod_database_code 7047721
_shelx_shelxl_version_number 20/6
_shelx_space_group_comment
;
The symmetry employed for this shelxl refinement is uniquely defined
by the following loop, which should always be used as a source of
symmetry information in preference to the above space-group names.
They are only intended as comments.
;
_shelx_estimated_absorpt_t_min 0.855
_shelx_estimated_absorpt_t_max 0.950

loop_
_space_group_symop_operation_xyz
'x, y, z'
'-x+1/2, y, -z'
'x+1/2, y+1/2, z+1/2'
'-x+1, y+1/2, -z+1/2'
'-x, -y, -z'
'x-1/2, -y, z'
'-x+1/2, -y+1/2, -z+1/2'
'x, -y+1/2, z+1/2'

loop_
_atom_site_label
_atom_site_type_symbol
_atom_site_fract_x
_atom_site_fract_y
_atom_site_fract_z
_atom_site_U_iso_or_equiv
_atom_site_adp_type
_atom_site_occupancy
_atom_site_site_symmetry_order
_atom_site_calc_flag
_atom_site_refinement_flags_posn
_atom_site_refinement_flags_adp
_atom_site_refinement_flags_occupancy
Co1 Co 0.500000 0.500000 0.000000 0.01796(18) Uani 1 2 d S . P
O2 O 0.2767(3) 0.48858(5) 0.2096(3) 0.0200(4) Uani 1 1 d . . .
H2A H 0.296(5) 0.4663(8) 0.263(4) 0.030 Uiso 1 1 d . U .
H2B H 0.276(5) 0.5065(8) 0.278(5) 0.030 Uiso 1 1 d . U .
O4 O 0.250000 0.53981(7) 0.500000 0.0261(6) Uani 1 2 d S T P
H4A H 0.137(5) 0.5527(8) 0.464(4) 0.039 Uiso 1 1 d . U .
O1 O 0.5686(3) 0.44358(5) -0.0148(2) 0.0228(4) Uani 1 1 d . . .
C1 C 0.750000 0.42623(9) 0.000000 0.0204(7) Uani 1 2 d S T P
C2 C 0.750000 0.38278(9) 0.000000 0.0203(7) Uani 1 2 d S T P
C3 C 0.5616(4) 0.36237(7) -0.0562(4) 0.0278(6) Uani 1 1 d . . .
H3 H 0.431668 0.376260 -0.092317 0.033 Uiso 1 1 calc R U .
C4 C 0.5624(5) 0.32193(8) -0.0596(4) 0.0353(7) Uani 1 1 d . . .
H4 H 0.434551 0.307992 -0.102803 0.042 Uiso 1 1 calc R U .
C5 C 0.750000 0.30175(11) 0.000000 0.0372(10) Uani 1 2 d S T P
H5 H 0.750005 0.273916 0.000003 0.045 Uiso 1 2 calc R U P
O3 O 0.3772(3) 0.42299(5) 0.3967(3) 0.0305(5) Uani 1 1 d . . .
C6 C 0.250000 0.40566(10) 0.500000 0.0244(8) Uani 1 2 d S T P
C7 C 0.250000 0.36171(10) 0.500000 0.0237(8) Uani 1 2 d S T P
C8 C 0.4124(5) 0.34126(8) 0.4210(4) 0.0320(6) Uani 1 1 d . . .
H8 H 0.523863 0.355063 0.365838 0.038 Uiso 1 1 calc R U .
C9 C 0.4123(6) 0.30075(8) 0.4225(4) 0.0417(8) Uani 1 1 d . . .
H9 H 0.524875 0.286791 0.369812 0.050 Uiso 1 1 calc R U .
C10 C 0.250000 0.28056(11) 0.500000 0.0452(12) Uani 1 2 d S T P
H10 H 0.249997 0.252725 0.500002 0.054 Uiso 1 2 calc R U P

loop_
_atom_site_aniso_label
_atom_site_aniso_U_11
_atom_site_aniso_U_22
_atom_site_aniso_U_33
_atom_site_aniso_U_23
_atom_site_aniso_U_13
_atom_site_aniso_U_12
Co1 0.0135(3) 0.0206(3) 0.0203(3) 0.00042(17) 0.00448(19) 0.00056(18)
O2 0.0180(9) 0.0224(8) 0.0197(9) 0.0022(7) 0.0030(7) 0.0012(7)
O4 0.0227(14) 0.0310(14) 0.0248(14) 0.000 0.0027(12) 0.000
O1 0.0180(9) 0.0213(8) 0.0291(10) 0.0014(7) 0.0027(7) 0.0006(7)
C1 0.0205(18) 0.0261(17) 0.0155(17) 0.000 0.0060(14) 0.000
C2 0.0183(17) 0.0244(16) 0.0187(17) 0.000 0.0034(14) 0.000
C3 0.0270(14) 0.0272(13) 0.0292(14) 0.0002(11) 0.0022(12) -0.0019(11)
C4 0.0354(16) 0.0300(14) 0.0405(17) -0.0019(12) 0.0039(14) -0.0095(12)
C5 0.052(3) 0.0187(17) 0.041(2) 0.000 0.007(2) 0.000
O3 0.0282(11) 0.0281(9) 0.0358(11) 0.0079(8) 0.0064(9) -0.0016(8)
C6 0.0227(19) 0.0272(18) 0.0222(18) 0.000 -0.0035(15) 0.000
C7 0.028(2) 0.0230(17) 0.0204(18) 0.000 0.0032(15) 0.000
C8 0.0367(16) 0.0317(14) 0.0289(15) 0.0026(11) 0.0101(13) 0.0040(12)
C9 0.056(2) 0.0351(16) 0.0353(17) -0.0012(13) 0.0115(16) 0.0150(14)
C10 0.073(4) 0.025(2) 0.039(3) 0.000 0.014(2) 0.000

loop_
_atom_type_symbol
_atom_type_description
_atom_type_scat_dispersion_real
_atom_type_scat_dispersion_imag
_atom_type_scat_source
C C 0.0033 0.0016 'International Tables Vol C Tables 4.2.6.8 and 6.1.1.4'
H H 0.0000 0.0000 'International Tables Vol C Tables 4.2.6.8 and 6.1.1.4'
O O 0.0106 0.0060 'International Tables Vol C Tables 4.2.6.8 and 6.1.1.4'
Co Co 0.3494 0.9721 'International Tables Vol C Tables 4.2.6.8 and 6.1.1.4'

loop_
_geom_angle_atom_site_label_1
_geom_angle_atom_site_label_2
_geom_angle_atom_site_label_3
_geom_angle
_geom_angle_site_symmetry_1
_geom_angle_site_symmetry_3
O1 Co1 O1 180.0 . 5_665
O1 Co1 O2 90.93(7) . .
O1 Co1 O2 89.07(7) 5_665 .
O1 Co1 O2 89.07(7) . 5_665
O1 Co1 O2 90.93(7) 5_665 5_665
O2 Co1 O2 180.00(9) . 5_665
O1 Co1 O2 87.25(7) . 2
O1 Co1 O2 92.75(7) 5_665 2
O2 Co1 O2 83.83(7) . 2
O2 Co1 O2 96.17(7) 5_665 2
O1 Co1 O2 92.75(7) . 6_665
O1 Co1 O2 87.25(7) 5_665 6_665
O2 Co1 O2 96.17(7) . 6_665
O2 Co1 O2 83.83(7) 5_665 6_665
O2 Co1 O2 180.00(9) 2 6_665
Co1 O2 Co1 92.42(7) . 2
Co1 O2 H2A 113(2) . .
Co1 O2 H2A 121.2(19) 2 .
Co1 O2 H2B 108(2) . .
Co1 O2 H2B 102(2) 2 .
H2A O2 H2B 117(3) . .
H4A O4 H4A 118(4) . 2_556
C1 O1 Co1 130.13(18) . .
O1 C1 O1 124.5(3) 2_655 .
O1 C1 C2 117.76(15) 2_655 .
O1 C1 C2 117.76(15) . .
C3 C2 C3 119.7(3) 2_655 .
C3 C2 C1 120.15(16) 2_655 .
C3 C2 C1 120.15(16) . .
C4 C3 C2 120.2(3) . .
C4 C3 H3 119.9 . .
C2 C3 H3 119.9 . .
C3 C4 C5 119.8(3) . .
C3 C4 H4 120.1 . .
C5 C4 H4 120.1 . .
C4 C5 C4 120.3(3) . 2_655
C4 C5 H5 119.8 . .
C4 C5 H5 119.8 2_655 .
O3 C6 O3 124.2(3) . 2_556
O3 C6 C7 117.88(16) . .
O3 C6 C7 117.88(16) 2_556 .
C8 C7 C8 119.5(3) 2_556 .
C8 C7 C6 120.26(16) 2_556 .
C8 C7 C6 120.26(16) . .
C9 C8 C7 120.0(3) . .
C9 C8 H8 120.0 . .
C7 C8 H8 120.0 . .
C10 C9 C8 120.3(3) . .
C10 C9 H9 119.8 . .
C8 C9 H9 119.8 . .
C9 C10 C9 119.9(4) . 2_556
C9 C10 H10 120.1 . .
C9 C10 H10 120.1 2_556 .

loop_
_geom_bond_atom_site_label_1
_geom_bond_atom_site_label_2
_geom_bond_distance
_geom_bond_site_symmetry_2
Co1 O1 1.9775(16) .
Co1 O1 1.9776(16) 5_665
Co1 O2 2.1418(18) .
Co1 O2 2.1418(18) 5_665
Co1 O2 2.1745(18) 2
Co1 O2 2.1745(18) 6_665
O2 H2A 0.85(3) .
O2 H2B 0.77(3) .
O4 H4A 0.85(3) .
O4 H4A 0.85(3) 2_556
O1 C1 1.271(2) .
C1 C2 1.483(4) .
C2 C3 1.387(3) 2_655
C2 C3 1.387(3) .
C3 C4 1.381(4) .
C3 H3 0.9500 .
C4 C5 1.384(3) .
C4 H4 0.9500 .
C5 H5 0.9500 .
O3 C6 1.265(2) .
C6 C7 1.500(5) .
C7 C8 1.386(3) 2_556
C7 C8 1.386(3) .
C8 C9 1.383(4) .
C8 H8 0.9500 .
C9 C10 1.376(4) .
C9 H9 0.9500 .
C10 H10 0.9500 .

loop_
_geom_hbond_atom_site_label_D
_geom_hbond_atom_site_label_H
_geom_hbond_atom_site_label_A
_geom_hbond_distance_DH
_geom_hbond_distance_HA
_geom_hbond_distance_DA
_geom_hbond_angle_DHA
_geom_hbond_site_symmetry_A
O2 H2A O3 0.85(3) 1.79(3) 2.630(2) 170(3) .
O2 H2B O4 0.77(3) 1.93(3) 2.679(2) 163(3) .
O4 H4A O3 0.85(3) 1.84(3) 2.681(2) 175(3) 6_565

loop_
_geom_torsion_atom_site_label_1
_geom_torsion_atom_site_label_2
_geom_torsion_atom_site_label_3
_geom_torsion_atom_site_label_4
_geom_torsion
_geom_torsion_site_symmetry_1
_geom_torsion_site_symmetry_4
Co1 O1 C1 O1 -5.36(8) . 2_655
Co1 O1 C1 C2 174.63(8) . .
O1 C1 C2 C3 13.57(16) 2_655 2_655
O1 C1 C2 C3 -166.43(16) . 2_655
O1 C1 C2 C3 -166.43(16) 2_655 .
O1 C1 C2 C3 13.57(16) . .
C3 C2 C3 C4 -1.2(2) 2_655 .
C1 C2 C3 C4 178.8(2) . .
C2 C3 C4 C5 2.4(4) . .
C3 C4 C5 C4 -1.2(2) . 2_655
O3 C6 C7 C8 -167.57(16) . 2_556
O3 C6 C7 C8 12.43(16) 2_556 2_556
O3 C6 C7 C8 12.43(16) . .
O3 C6 C7 C8 -167.57(16) 2_556 .
C8 C7 C8 C9 -0.4(2) 2_556 .
C6 C7 C8 C9 179.6(2) . .
C7 C8 C9 C10 0.8(4) . .
C8 C9 C10 C9 -0.4(2) . 2_556
